data_1548806
loop_
_publ_author_name
'Al-Alamy, F. A. S.'
'Balchin, A. A.'
'White, M.'

_publ_section_title
;
 The expansivities and the thermal degradation of some layer compounds
;
_journal_coden_ASTM JMTSAS
_journal_issue 10
_journal_name_full 'Journal of Materials Science'
_journal_page_first 2037
_journal_page_last 2042
_journal_paper_doi 10.1007/bf00561976
_journal_volume 12
_journal_year 1977
_chemical_formula_structural 'Sn Se2'
_chemical_formula_sum 'Se2 Sn'
_chemical_name_systematic 'Tin Selenide'
_space_group_IT_number 164
_symmetry_Int_Tables_number 164
_symmetry_space_group_name_Hall '-P 3 2"'
_symmetry_space_group_name_H-M 'P -3 m 1'
_cell_angle_alpha 90.0
_cell_angle_beta 90.0
_cell_angle_gamma 120.0
_cell_formula_units_Z 1
_cell_length_a 3.807(1)
_cell_length_b 3.807(1)
_cell_length_c 6.128(1)
_cell_volume 76.92(3)
_cod_data_source_file SnSe2_P_3m_Al-Alami_DC293.cif
_cod_data_source_block chateigner
_cod_depositor_comments
;
 Updated bibliographical information.

 Antanas Vaitkus,
 2020-09-24
;
_cod_original_cell_volume 76.92
_cod_original_formula_sum 'Se2 Sn1'
_cod_database_code 1548806

loop_
_symmetry_equiv_pos_site_id
_symmetry_equiv_pos_as_xyz
1 'x-y, -y, -z'
2 '-x, -x+y, -z'
3 'y, x, -z'
4 'x-y, x, -z'
5 'y, -x+y, -z'
6 '-x, -y, -z'
7 '-x+y, y, z'
8 'x, x-y, z'
9 '-y, -x, z'
10 '-x+y, -x, z'
11 '-y, x-y, z'
12 'x, y, z'

loop_
_atom_site_label
_atom_site_type_symbol
_atom_site_symmetry_multiplicity
_atom_site_Wyckoff_symbol
_atom_site_fract_x
_atom_site_fract_y
_atom_site_fract_z
_atom_site_occupancy
_atom_site_attached_hydrogens
_atom_site_B_iso_or_equiv
Sn1 Sn4+ 1 a 0 0 0 1. 0 0
Se1 Se2- 2 d 0.3333 0.6667 0.249 1. 0 0

loop_
_atom_type_symbol
_atom_type_oxidation_number
Se2- -2
Sn4+ 4
